data_2002621
loop_
_publ_author_name
'Tomaszewska, A'
'Mueller-Buschbaum, Hk'

_publ_section_title 'Zur Kenntnis von Ca3 Ir Cu O6'
_journal_name_full
;
Zeitschrift fuer Anorganische und Allgemeine Chemie
;
_journal_page_first 534
_journal_page_last 536
_journal_paper_doi 10.1002/zaac.19936190318
_journal_volume 619
_journal_year 1993
_chemical_formula_structural 'Ca3 Ir Cu O6'
_chemical_formula_sum 'Ca3 Cu Ir O6'
_chemical_name_systematic 'Tricalcium iridium(IV) copper oxide'
_space_group_IT_number 15
_symmetry_cell_setting monoclinic
_symmetry_Int_Tables_number 15
_symmetry_space_group_name_Hall '-C 2yc'
_symmetry_space_group_name_H-M 'C 1 2/c 1'
_cell_angle_alpha 90
_cell_angle_beta 91.35(2)
_cell_angle_gamma 90
_cell_formula_units_Z 4
_cell_length_a 9.032(3)
_cell_length_b 9.295(2)
_cell_length_c 6.466(2)
_cell_volume 542.7
_refine_ls_R_factor_all 0.054
_cod_database_code 2002621

loop_
_symmetry_equiv_pos_as_xyz
x,y,z
-x,y,1/2-z
-x,-y,-z
x,-y,1/2+z
1/2+x,1/2+y,z
1/2-x,1/2+y,1/2-z
1/2-x,1/2-y,-z
1/2+x,1/2-y,1/2+z

loop_
_atom_site_label
_atom_site_type_symbol
_atom_site_symmetry_multiplicity
_atom_site_Wyckoff_symbol
_atom_site_fract_x
_atom_site_fract_y
_atom_site_fract_z
_atom_site_occupancy
_atom_site_attached_hydrogens
_atom_site_calc_flag
Ca1 Ca2+ 4 e 0.5 0.8971(5) 0.25 1. 0 d
Ca2 Ca2+ 8 f 0.6840(3) 0.5725(3) 0.3849(5) 1. 0 d
Ir1 Ir4+ 4 c 0.75 0.75 0. 1. 0 d
Cu1 Cu2+ 4 e 0.5 0.6977(5) 0.75 1. 0 d
O1 O2- 8 f 0.941(1) 0.145(1) 0.452(2) 1. 0 d
O2 O2- 8 f 0.278(1) 0.688(1) 0.792(2) 1. 0 d
O3 O2- 8 f 0.362(1) 0.929(1) 0.571(2) 1. 0 d

loop_
_atom_type_symbol
_atom_type_oxidation_number
Ca2+ 2.000
Ir4+ 4.000
Cu2+ 2.000
O2- -2.000
